data_4332632
loop_
_publ_author_name
'Li, Lei'
'Murthy, Narasimha N.'
'Telser, Joshua'
'Zakharov, Lev. N.'
'Yap, Glenn P. A.'
'Rheingold, Arnold L.'
'Karlin, Kenneth D.'
'Rokita, Steven E.'

_publ_section_title
;
 Targeted Guanine Oxidation by a Dinuclear Copper(II) Complex at Single
 Stranded/Double Stranded DNA Junctions
;
_journal_issue 18
_journal_name_full 'Inorganic Chemistry'
_journal_page_first 7144
_journal_page_last 7159
_journal_paper_doi 10.1021/ic0605930
_journal_volume 45
_journal_year 2006
_chemical_formula_sum 'C45 H52 Cl3 Cu2 N11 O19'
_chemical_formula_weight 1284.41
_chemical_name_systematic
;
   ?
;
_space_group_IT_number 14
_symmetry_cell_setting monoclinic
_symmetry_space_group_name_Hall '-P 2ybc'
_symmetry_space_group_name_H-M 'P 1 21/c 1'
_atom_sites_solution_hydrogens geom
_atom_sites_solution_primary direct
_atom_sites_solution_secondary difmap
_audit_creation_method SHELXL-97
_cell_angle_alpha 90.00
_cell_angle_beta 106.01(2)
_cell_angle_gamma 90.00
_cell_formula_units_Z 4
_cell_length_a 14.652(7)
_cell_length_b 16.056(8)
_cell_length_c 23.351(7)
_cell_measurement_reflns_used 72
_cell_measurement_temperature 150(2)
_cell_measurement_theta_max 23.82
_cell_measurement_theta_min 2.24
_cell_volume 5280(4)
_computing_cell_refinement 'SMART, Bruker (2000)'
_computing_data_collection 'SMART, Bruker (2000)'
_computing_data_reduction 'XPREP, Bruker (2000)'
_computing_molecular_graphics 'SHELXTL, Bruker (2000)'
_computing_publication_material 'SHELXTL, Bruker (2000)'
_computing_structure_refinement 'SHELXL-97 (Sheldrick, 1997)'
_computing_structure_solution 'SHELXS-97 (Sheldrick, 1990)'
_diffrn_ambient_temperature 150(2)
_diffrn_measured_fraction_theta_full 0.975
_diffrn_measured_fraction_theta_max 0.975
_diffrn_measurement_device_type 'CCD area detector'
_diffrn_measurement_method 'phi and omega scans'
_diffrn_radiation_monochromator graphite
_diffrn_radiation_source 'fine-focus sealed tube'
_diffrn_radiation_type MoK\a
_diffrn_radiation_wavelength 0.71073
_diffrn_reflns_av_R_equivalents 0.0637
_diffrn_reflns_av_sigmaI/netI 0.0866
_diffrn_reflns_limit_h_max 17
_diffrn_reflns_limit_h_min -17
_diffrn_reflns_limit_k_max 19
_diffrn_reflns_limit_k_min -18
_diffrn_reflns_limit_l_max 27
_diffrn_reflns_limit_l_min -27
_diffrn_reflns_number 24928
_diffrn_reflns_theta_full 25.00
_diffrn_reflns_theta_max 25.00
_diffrn_reflns_theta_min 1.45
_diffrn_standards_decay_% <1
_exptl_absorpt_coefficient_mu 1.044
_exptl_absorpt_correction_T_max 0.9594
_exptl_absorpt_correction_T_min 0.6683
_exptl_absorpt_correction_type multi-scan
_exptl_absorpt_process_details 'SADABS, Bruker (2000)'
_exptl_crystal_colour green
_exptl_crystal_density_diffrn 1.616
_exptl_crystal_density_method 'not measured'
_exptl_crystal_description plate
_exptl_crystal_F_000 2640
_exptl_crystal_size_max 0.42
_exptl_crystal_size_mid 0.38
_exptl_crystal_size_min 0.04
_refine_diff_density_max 0.707
_refine_diff_density_min -0.672
_refine_diff_density_rms 0.095
_refine_ls_extinction_method none
_refine_ls_goodness_of_fit_ref 1.032
_refine_ls_hydrogen_treatment constr
_refine_ls_matrix_type full
_refine_ls_number_parameters 491
_refine_ls_number_reflns 9070
_refine_ls_number_restraints 0
_refine_ls_restrained_S_all 1.032
_refine_ls_R_factor_all 0.1003
_refine_ls_R_factor_gt 0.0760
_refine_ls_shift/su_max 0.001
_refine_ls_shift/su_mean 0.000
_refine_ls_structure_factor_coef Fsqd
_refine_ls_weighting_details 'calc w=1/[\s^2^(Fo^2^)+(0.1191P)^2^] where P=(Fo^2^+2Fc^2^)/3'
_refine_ls_weighting_scheme calc
_refine_ls_wR_factor_gt 0.2013
_refine_ls_wR_factor_ref 0.2098
_reflns_number_gt 5904
_reflns_number_total 9070
_reflns_threshold_expression 2sigma(I)
_cod_data_source_file ic0605930sup1.cif
_cod_data_source_block kenk003a
_cod_depositor_comments
;
The following automatic conversions were performed:

'_symmetry_cell_setting' value 'Monoclinic' changed to 'monoclinic'
according to /home/saulius/struct/CIF-dictionaries/cif_core.dic
dictionary named 'cif_core.dic' version 2.4.2 from 2011-04-26.

Automatic conversion script
Id: cif_fix_values 1891 2012-01-12 08:04:46Z andrius 
;
_cod_original_sg_symbol_H-M P2(1)/c
_cod_database_code 4332632

loop_
_symmetry_equiv_pos_as_xyz
'x, y, z'
'-x, y+1/2, -z+1/2'
'-x, -y, -z'
'x, -y-1/2, z-1/2'

loop_
_atom_site_label
_atom_site_type_symbol
_atom_site_fract_x
_atom_site_fract_y
_atom_site_fract_z
_atom_site_U_iso_or_equiv
_atom_site_adp_type
_atom_site_occupancy
_atom_site_symmetry_multiplicity
_atom_site_calc_flag
_atom_site_refinement_flags
Cu1 Cu 0.44704(4) 0.83495(4) 0.90749(3) 0.0319(2) Uani 1 1 d .
Cu2 Cu 0.21147(4) 0.86280(4) 0.78909(3) 0.0328(2) Uani 1 1 d .
N1 N 0.4162(3) 0.8224(3) 0.98717(19) 0.0379(11) Uani 1 1 d .
N2 N 0.5660(3) 0.8874(3) 0.9587(2) 0.0398(12) Uani 1 1 d .
N3 N 0.4581(3) 0.7030(3) 0.9129(2) 0.0407(12) Uani 1 1 d .
N4 N 0.1130(3) 0.8465(3) 0.8364(2) 0.0395(12) Uani 1 1 d .
N5 N 0.1791(3) 0.9840(3) 0.7965(2) 0.0397(12) Uani 1 1 d .
N6 N 0.1971(3) 0.7397(3) 0.77705(19) 0.0381(11) Uani 1 1 d .
N7 N 0.2907(3) 0.8846(3) 0.7339(2) 0.0380(11) Uani 1 1 d .
N8 N 0.3062(4) 0.9126(4) 0.6461(2) 0.072(2) Uani 1 1 d .
N9 N 0.4685(3) 0.8798(3) 0.6564(2) 0.0472(14) Uani 1 1 d .
N10 N 0.6279(4) 0.8469(4) 0.6852(3) 0.0638(17) Uani 1 1 d .
H10B H 0.6319 0.8565 0.6489 0.077 Uiso 1 1 calc R
H10C H 0.6785 0.8311 0.7132 0.077 Uiso 1 1 calc R
N11 N 0.5447(3) 0.8446(3) 0.7559(2) 0.0431(13) Uani 1 1 d .
H11A H 0.5990 0.8316 0.7817 0.052 Uiso 1 1 calc R
O1 O 0.3119(2) 0.8484(2) 0.87358(16) 0.0346(9) Uani 1 1 d .
O2 O 0.4829(3) 0.8390(3) 0.83287(17) 0.0459(10) Uani 1 1 d .
C1 C 0.6467(4) 0.9033(4) 0.9445(3) 0.0444(15) Uani 1 1 d .
H1A H 0.6483 0.8923 0.9049 0.053 Uiso 1 1 calc R
C2 C 0.7246(4) 0.9332(4) 0.9822(3) 0.0600(19) Uani 1 1 d .
H2A H 0.7808 0.9418 0.9703 0.072 Uiso 1 1 calc R
C3 C 0.7215(4) 0.9516(4) 1.0392(3) 0.0517(17) Uani 1 1 d .
H3A H 0.7750 0.9760 1.0667 0.062 Uiso 1 1 calc R
C4 C 0.6428(4) 0.9349(4) 1.0557(3) 0.0480(16) Uani 1 1 d .
H4A H 0.6420 0.9435 1.0958 0.058 Uiso 1 1 calc R
C5 C 0.5632(4) 0.9053(4) 1.0146(3) 0.0424(15) Uani 1 1 d .
C6 C 0.4695(4) 0.8879(4) 1.0286(3) 0.0460(16) Uani 1 1 d .
H6A H 0.4817 0.8688 1.0703 0.055 Uiso 1 1 calc R
H6B H 0.4312 0.9396 1.0238 0.055 Uiso 1 1 calc R
C7 C 0.4548(5) 0.6486(4) 0.8693(4) 0.063(2) Uani 1 1 d .
H7A H 0.4648 0.6694 0.8334 0.075 Uiso 1 1 calc R
C8 C 0.4384(6) 0.5659(5) 0.8723(4) 0.077(2) Uani 1 1 d .
H8A H 0.4391 0.5294 0.8404 0.092 Uiso 1 1 calc R
C9 C 0.4199(7) 0.5363(5) 0.9253(5) 0.096(3) Uani 1 1 d .
H9A H 0.4037 0.4795 0.9286 0.115 Uiso 1 1 calc R
C10 C 0.4259(6) 0.5919(5) 0.9729(4) 0.083(3) Uani 1 1 d .
H10A H 0.4191 0.5730 1.0101 0.100 Uiso 1 1 calc R
C11 C 0.4421(5) 0.6762(4) 0.9633(3) 0.0520(17) Uani 1 1 d .
C12 C 0.4525(4) 0.7390(4) 1.0124(3) 0.0475(16) Uani 1 1 d .
H12A H 0.4165 0.7201 1.0402 0.057 Uiso 1 1 calc R
H12B H 0.5203 0.7438 1.0350 0.057 Uiso 1 1 calc R
C13 C 0.2292(6) 1.0484(4) 0.7842(3) 0.068(2) Uani 1 1 d .
H13A H 0.2854 1.0395 0.7723 0.081 Uiso 1 1 calc R
C14 C 0.1969(7) 1.1269(5) 0.7892(4) 0.082(3) Uani 1 1 d .
H14A H 0.2304 1.1719 0.7781 0.098 Uiso 1 1 calc R
C15 C 0.1252(9) 1.1443(7) 0.8078(4) 0.104(4) Uani 1 1 d .
H15A H 0.1075 1.2002 0.8130 0.125 Uiso 1 1 calc R
C16 C 0.0735(7) 1.0757(6) 0.8200(3) 0.080(3) Uani 1 1 d .
H16A H 0.0179 1.0856 0.8324 0.096 Uiso 1 1 calc R
C17 C 0.1008(4) 0.9959(4) 0.8147(3) 0.0459(16) Uani 1 1 d .
C18 C 0.0493(4) 0.9209(5) 0.8225(3) 0.0537(18) Uani 1 1 d .
H18A H -0.0020 0.9102 0.7856 0.064 Uiso 1 1 calc R
H18B H 0.0195 0.9298 0.8553 0.064 Uiso 1 1 calc R
C19 C 0.2518(4) 0.6890(3) 0.7564(3) 0.0367(13) Uani 1 1 d .
H19A H 0.2999 0.7117 0.7409 0.044 Uiso 1 1 calc R
C20 C 0.2403(5) 0.6027(4) 0.7570(3) 0.0521(17) Uani 1 1 d .
H20A H 0.2800 0.5676 0.7415 0.063 Uiso 1 1 calc R
C21 C 0.1741(5) 0.5696(4) 0.7790(3) 0.0576(19) Uani 1 1 d .
H21A H 0.1665 0.5108 0.7797 0.069 Uiso 1 1 calc R
C22 C 0.1167(5) 0.6210(5) 0.8009(3) 0.0568(19) Uani 1 1 d .
H22A H 0.0696 0.5978 0.8171 0.068 Uiso 1 1 calc R
C23 C 0.1276(4) 0.7065(4) 0.7993(3) 0.0449(16) Uani 1 1 d .
C24 C 0.0642(4) 0.7667(4) 0.8175(3) 0.0485(16) Uani 1 1 d .
H24A H 0.0073 0.7766 0.7837 0.058 Uiso 1 1 calc R
H24B H 0.0429 0.7429 0.8508 0.058 Uiso 1 1 calc R
C25 C 0.3121(4) 0.8302(3) 0.9750(2) 0.0336(13) Uani 1 1 d .
C26 C 0.2676(4) 0.8279(4) 1.0192(3) 0.0399(14) Uani 1 1 d .
H26A H 0.3033 0.8215 1.0596 0.048 Uiso 1 1 calc R
C27 C 0.1683(4) 0.8351(4) 1.0043(3) 0.0392(14) Uani 1 1 d .
C28 C 0.1194(4) 0.8408(3) 0.9437(3) 0.0342(13) Uani 1 1 d .
H28A H 0.0520 0.8425 0.9324 0.041 Uiso 1 1 calc R
C29 C 0.1661(4) 0.8441(4) 0.9003(3) 0.0394(14) Uani 1 1 d .
C30 C 0.2648(4) 0.8406(3) 0.9143(2) 0.0309(12) Uani 1 1 d .
C31 C 0.1181(5) 0.8339(4) 1.0543(3) 0.0548(18) Uani 1 1 d .
C32 C 0.1595(5) 0.7628(7) 1.1012(4) 0.095(3) Uani 1 1 d .
H32A H 0.1478 0.7084 1.0814 0.142 Uiso 1 1 calc R
H32B H 0.1284 0.7649 1.1333 0.142 Uiso 1 1 calc R
H32C H 0.2280 0.7710 1.1178 0.142 Uiso 1 1 calc R
C33 C 0.1420(8) 0.9158(6) 1.0909(4) 0.112(4) Uani 1 1 d .
H33A H 0.1194 0.9636 1.0647 0.168 Uiso 1 1 calc R
H33B H 0.2108 0.9199 1.1081 0.168 Uiso 1 1 calc R
H33C H 0.1107 0.9154 1.1230 0.168 Uiso 1 1 calc R
C34 C 0.0156(5) 0.8197(7) 1.0305(4) 0.103(4) Uani 1 1 d .
H34A H -0.0114 0.8616 1.0000 0.154 Uiso 1 1 calc R
H34B H -0.0149 0.8239 1.0628 0.154 Uiso 1 1 calc R
H34C H 0.0046 0.7640 1.0127 0.154 Uiso 1 1 calc R
C35 C 0.2456(4) 0.9101(4) 0.6804(3) 0.0512(17) Uani 1 1 d .
H35A H 0.1802 0.9245 0.6676 0.061 Uiso 1 1 calc R
C36 C 0.3848(4) 0.8707(3) 0.7328(2) 0.0340(13) Uani 1 1 d .
C37 C 0.4672(4) 0.8515(3) 0.7780(3) 0.0374(13) Uani 1 1 d .
C38 C 0.5464(5) 0.8561(4) 0.6976(3) 0.0474(16) Uani 1 1 d .
C39 C 0.3925(4) 0.8850(4) 0.6773(3) 0.0426(15) Uani 1 1 d .
C40 C 0.295(2) 0.936(2) 0.5913(14) 0.348(15) Uiso 1 1 d .

loop_
_atom_site_aniso_label
_atom_site_aniso_U_11
_atom_site_aniso_U_22
_atom_site_aniso_U_33
_atom_site_aniso_U_23
_atom_site_aniso_U_13
_atom_site_aniso_U_12
Cu1 0.0256(3) 0.0508(4) 0.0190(4) 0.0022(3) 0.0058(3) 0.0012(3)
Cu2 0.0257(3) 0.0465(4) 0.0245(4) 0.0008(3) 0.0042(3) 0.0013(3)
N1 0.039(3) 0.055(3) 0.016(3) -0.001(2) 0.002(2) 0.005(2)
N2 0.029(2) 0.061(3) 0.027(3) -0.002(2) 0.002(2) -0.004(2)
N3 0.047(3) 0.050(3) 0.024(3) 0.003(2) 0.007(2) 0.006(2)
N4 0.022(2) 0.064(3) 0.029(3) -0.003(2) 0.001(2) 0.002(2)
N5 0.034(2) 0.061(3) 0.021(3) 0.002(2) 0.002(2) 0.010(2)
N6 0.042(3) 0.052(3) 0.021(3) 0.003(2) 0.011(2) -0.012(2)
N7 0.035(3) 0.046(3) 0.034(3) 0.009(2) 0.010(2) -0.003(2)
N8 0.043(3) 0.135(6) 0.026(3) 0.049(3) -0.009(3) -0.028(3)
N9 0.034(3) 0.076(4) 0.035(3) 0.024(3) 0.016(2) -0.017(2)
N10 0.055(3) 0.104(5) 0.042(4) 0.030(3) 0.028(3) 0.000(3)
N11 0.025(2) 0.076(4) 0.030(3) 0.023(2) 0.010(2) -0.001(2)
O1 0.0278(18) 0.057(2) 0.019(2) 0.0035(17) 0.0063(16) -0.0007(16)
O2 0.037(2) 0.079(3) 0.023(2) 0.012(2) 0.0110(18) 0.012(2)
C1 0.025(3) 0.070(4) 0.043(4) -0.003(3) 0.018(3) -0.008(3)
C2 0.038(4) 0.081(5) 0.060(5) -0.002(4) 0.012(3) -0.010(3)
C3 0.037(3) 0.081(5) 0.037(4) -0.005(3) 0.010(3) -0.003(3)
C4 0.040(3) 0.073(4) 0.029(4) -0.009(3) 0.007(3) -0.008(3)
C5 0.039(3) 0.060(4) 0.023(3) 0.002(3) 0.000(3) 0.001(3)
C6 0.027(3) 0.077(4) 0.032(4) -0.022(3) 0.006(3) -0.006(3)
C7 0.070(5) 0.051(4) 0.072(6) 0.009(4) 0.028(4) 0.015(3)
C8 0.091(6) 0.067(5) 0.071(6) -0.003(4) 0.020(5) 0.033(4)
C9 0.119(8) 0.061(5) 0.122(9) -0.020(6) 0.055(7) 0.016(5)
C10 0.116(7) 0.054(5) 0.097(7) 0.024(5) 0.059(6) 0.014(4)
C11 0.057(4) 0.062(4) 0.044(4) 0.014(3) 0.026(3) 0.015(3)
C12 0.041(3) 0.068(4) 0.035(4) 0.016(3) 0.013(3) 0.007(3)
C13 0.080(5) 0.050(4) 0.050(5) 0.007(3) -0.021(4) 0.003(4)
C14 0.119(8) 0.039(4) 0.062(6) 0.003(4) -0.018(5) 0.008(5)
C15 0.149(10) 0.085(7) 0.048(6) -0.022(5) -0.022(6) 0.069(7)
C16 0.092(6) 0.101(7) 0.030(5) -0.014(4) -0.010(4) 0.047(6)
C17 0.035(3) 0.074(5) 0.023(3) -0.001(3) -0.002(3) 0.019(3)
C18 0.040(3) 0.101(6) 0.024(4) -0.006(3) 0.014(3) 0.026(3)
C19 0.032(3) 0.049(4) 0.031(3) -0.004(3) 0.011(3) -0.001(2)
C20 0.065(4) 0.047(4) 0.036(4) -0.004(3) 0.000(3) 0.008(3)
C21 0.069(4) 0.050(4) 0.057(5) 0.008(3) 0.022(4) -0.027(3)
C22 0.054(4) 0.074(5) 0.048(4) 0.003(4) 0.024(3) -0.030(4)
C23 0.025(3) 0.081(5) 0.028(4) -0.009(3) 0.005(2) -0.010(3)
C24 0.023(3) 0.069(4) 0.054(4) -0.008(3) 0.012(3) -0.006(3)
C25 0.030(3) 0.046(3) 0.024(3) 0.001(2) 0.006(2) 0.002(2)
C26 0.034(3) 0.062(4) 0.026(3) 0.006(3) 0.012(3) 0.001(3)
C27 0.039(3) 0.052(3) 0.026(3) 0.001(3) 0.009(3) -0.016(3)
C28 0.028(3) 0.042(3) 0.039(4) -0.002(3) 0.021(3) -0.006(2)
C29 0.034(3) 0.055(4) 0.026(3) -0.006(3) 0.002(3) -0.006(3)
C30 0.033(3) 0.042(3) 0.022(3) -0.001(2) 0.015(2) -0.007(2)
C31 0.055(4) 0.074(5) 0.050(4) -0.003(4) 0.038(4) -0.015(3)
C32 0.041(4) 0.182(10) 0.064(6) 0.049(6) 0.021(4) -0.010(5)
C33 0.154(10) 0.114(8) 0.091(8) -0.040(6) 0.072(7) -0.033(7)
C34 0.044(4) 0.220(11) 0.047(5) 0.032(6) 0.020(4) 0.001(5)
C35 0.029(3) 0.078(5) 0.042(4) 0.026(3) 0.003(3) -0.004(3)
C36 0.039(3) 0.042(3) 0.021(3) 0.004(2) 0.010(3) -0.001(2)
C37 0.038(3) 0.043(3) 0.033(4) 0.009(3) 0.014(3) -0.001(2)
C38 0.061(4) 0.054(4) 0.038(4) 0.013(3) 0.031(3) -0.004(3)
C39 0.039(3) 0.056(4) 0.027(4) 0.007(3) 0.000(3) -0.020(3)

loop_
_atom_type_symbol
_atom_type_description
_atom_type_scat_dispersion_real
_atom_type_scat_dispersion_imag
_atom_type_scat_source
C C 0.0033 0.0016 'International Tables Vol C Tables 4.2.6.8 and 6.1.1.4'
H H 0.0000 0.0000 'International Tables Vol C Tables 4.2.6.8 and 6.1.1.4'
N N 0.0061 0.0033 'International Tables Vol C Tables 4.2.6.8 and 6.1.1.4'
O O 0.0106 0.0060 'International Tables Vol C Tables 4.2.6.8 and 6.1.1.4'
Cl Cl 0.1484 0.1585 'International Tables Vol C Tables 4.2.6.8 and 6.1.1.4'
Cu Cu 0.3201 1.2651 'International Tables Vol C Tables 4.2.6.8 and 6.1.1.4'

loop_
_geom_angle_atom_site_label_1
_geom_angle_atom_site_label_2
_geom_angle_atom_site_label_3
_geom_angle
O1 Cu1 O2 97.37(15)
O1 Cu1 N2 145.21(18)
O2 Cu1 N2 96.57(19)
O1 Cu1 N1 85.70(17)
O2 Cu1 N1 175.41(17)
N2 Cu1 N1 82.68(19)
O1 Cu1 N3 100.84(17)
O2 Cu1 N3 92.94(18)
N2 Cu1 N3 110.09(19)
N1 Cu1 N3 83.10(18)
N7 Cu2 N6 98.10(19)
N7 Cu2 N5 94.53(19)
N6 Cu2 N5 160.98(19)
N7 Cu2 N4 171.62(18)
N6 Cu2 N4 83.53(19)
N5 Cu2 N4 81.99(19)
N7 Cu2 O1 104.04(17)
N6 Cu2 O1 92.41(16)
N5 Cu2 O1 98.27(16)
N4 Cu2 O1 84.05(16)
C25 N1 C6 113.1(4)
C25 N1 C12 112.8(4)
C6 N1 C12 108.0(5)
C25 N1 Cu1 107.0(3)
C6 N1 Cu1 108.2(4)
C12 N1 Cu1 107.6(3)
C1 N2 C5 117.6(5)
C1 N2 Cu1 127.9(4)
C5 N2 Cu1 114.4(4)
C7 N3 C11 119.0(6)
C7 N3 Cu1 128.5(4)
C11 N3 Cu1 110.2(4)
C24 N4 C29 110.9(5)
C24 N4 C18 114.0(5)
C29 N4 C18 111.2(4)
C24 N4 Cu2 107.7(3)
C29 N4 Cu2 107.0(3)
C18 N4 Cu2 105.6(4)
C17 N5 C13 121.5(6)
C17 N5 Cu2 113.9(4)
C13 N5 Cu2 124.5(5)
C19 N6 C23 119.1(5)
C19 N6 Cu2 127.5(4)
C23 N6 Cu2 113.0(4)
C35 N7 C36 105.9(5)
C35 N7 Cu2 116.3(4)
C36 N7 Cu2 137.3(4)
C40 N8 C39 118.4(14)
C40 N8 C35 131.6(14)
C39 N8 C35 110.0(5)
C38 N9 C39 112.9(5)
C37 N11 C38 126.9(5)
C30 O1 Cu1 111.9(3)
C30 O1 Cu2 108.2(3)
Cu1 O1 Cu2 139.69(19)
C37 O2 Cu1 153.8(4)
C2 C1 N2 124.3(6)
C1 C2 C3 118.0(6)
C4 C3 C2 119.7(6)
C3 C4 C5 120.0(6)
N2 C5 C4 120.2(5)
N2 C5 C6 116.0(5)
C4 C5 C6 123.7(5)
N1 C6 C5 109.4(5)
N3 C7 C8 124.9(7)
C7 C8 C9 116.9(8)
C10 C9 C8 119.4(8)
C11 C10 C9 117.4(8)
N3 C11 C10 122.2(7)
N3 C11 C12 116.8(6)
C10 C11 C12 120.7(6)
N1 C12 C11 110.4(5)
N5 C13 C14 118.0(8)
C15 C14 C13 124.9(10)
C14 C15 C16 115.9(9)
C17 C16 C15 122.1(9)
N5 C17 C16 117.5(7)
N5 C17 C18 116.0(5)
C16 C17 C18 126.3(7)
C17 C18 N4 111.9(5)
N6 C19 C20 121.4(5)
C21 C20 C19 120.3(6)
C20 C21 C22 119.4(6)
C21 C22 C23 119.9(6)
N6 C23 C22 119.9(6)
N6 C23 C24 116.4(6)
C22 C23 C24 123.6(5)
N4 C24 C23 111.2(4)
C26 C25 C30 124.1(5)
C26 C25 N1 122.4(5)
C30 C25 N1 113.6(4)
C25 C26 C27 119.2(5)
C28 C27 C26 117.5(5)
C28 C27 C31 123.2(5)
C26 C27 C31 119.3(5)
C29 C28 C27 121.9(5)
C28 C29 C30 121.4(5)
C28 C29 N4 121.1(5)
C30 C29 N4 117.4(5)
O1 C30 C29 122.7(5)
O1 C30 C25 121.7(5)
C29 C30 C25 115.6(5)
C34 C31 C27 111.5(6)
C34 C31 C33 113.1(7)
C27 C31 C33 108.9(6)
C34 C31 C32 107.9(6)
C27 C31 C32 111.1(6)
C33 C31 C32 104.2(7)
N7 C35 N8 109.5(5)
C39 C36 C37 118.5(5)
C39 C36 N7 109.4(5)
C37 C36 N7 131.9(5)
O2 C37 N11 115.7(5)
O2 C37 C36 133.0(5)
N11 C37 C36 111.3(5)
N10 C38 N9 121.6(6)
N10 C38 N11 117.9(6)
N9 C38 N11 120.4(5)
N9 C39 N8 125.1(5)
N9 C39 C36 129.7(5)
N8 C39 C36 105.1(5)

loop_
_geom_bond_atom_site_label_1
_geom_bond_atom_site_label_2
_geom_bond_distance
Cu1 O1 1.931(4)
Cu1 O2 1.955(4)
Cu1 N2 2.007(4)
Cu1 N1 2.043(5)
Cu1 N3 2.126(5)
Cu2 N7 1.990(5)
Cu2 N6 2.000(5)
Cu2 N5 2.021(5)
Cu2 N4 2.062(5)
Cu2 O1 2.124(4)
N1 C25 1.478(7)
N1 C6 1.495(7)
N1 C12 1.501(7)
N2 C1 1.338(7)
N2 C5 1.348(7)
N3 C7 1.332(8)
N3 C11 1.333(7)
N4 C24 1.473(7)
N4 C29 1.481(7)
N4 C18 1.495(7)
N5 C17 1.341(7)
N5 C13 1.345(9)
N6 C19 1.324(7)
N6 C23 1.372(7)
N7 C35 1.307(7)
N7 C36 1.404(7)
N8 C40 1.30(3)
N8 C39 1.348(8)
N8 C35 1.350(8)
N9 C38 1.330(8)
N9 C39 1.337(7)
N10 C38 1.312(8)
N11 C37 1.375(7)
N11 C38 1.382(7)
O1 C30 1.326(6)
O2 C37 1.253(7)
C1 C2 1.324(8)
C2 C3 1.374(9)
C3 C4 1.341(8)
C4 C5 1.373(8)
C5 C6 1.522(8)
C7 C8 1.356(10)
C8 C9 1.419(12)
C9 C10 1.410(12)
C10 C11 1.403(10)
C11 C12 1.504(9)
C13 C14 1.362(11)
C14 C15 1.273(14)
C15 C16 1.410(14)
C16 C17 1.359(10)
C17 C18 1.459(9)
C19 C20 1.395(8)
C20 C21 1.330(9)
C21 C22 1.373(10)
C22 C23 1.384(9)
C23 C24 1.483(8)
C25 C26 1.366(7)
C25 C30 1.405(7)
C26 C27 1.404(8)
C27 C28 1.401(8)
C27 C31 1.543(8)
C28 C29 1.372(8)
C29 C30 1.394(7)
C31 C34 1.468(10)
C31 C33 1.554(11)
C31 C32 1.582(11)
C36 C39 1.352(8)
C36 C37 1.402(8)

loop_
_geom_torsion_atom_site_label_1
_geom_torsion_atom_site_label_2
_geom_torsion_atom_site_label_3
_geom_torsion_atom_site_label_4
_geom_torsion
O1 Cu1 N1 C25 0.0(3)
O2 Cu1 N1 C25 -132(2)
N2 Cu1 N1 C25 147.2(4)
N3 Cu1 N1 C25 -101.4(3)
O1 Cu1 N1 C6 -122.1(4)
O2 Cu1 N1 C6 106(2)
N2 Cu1 N1 C6 25.0(4)
N3 Cu1 N1 C6 136.4(4)
O1 Cu1 N1 C12 121.5(4)
O2 Cu1 N1 C12 -11(2)
N2 Cu1 N1 C12 -91.4(4)
N3 Cu1 N1 C12 20.0(4)
O1 Cu1 N2 C1 -123.6(5)
O2 Cu1 N2 C1 -10.6(5)
N1 Cu1 N2 C1 164.9(5)
N3 Cu1 N2 C1 85.0(5)
O1 Cu1 N2 C5 59.0(5)
O2 Cu1 N2 C5 172.0(4)
N1 Cu1 N2 C5 -12.5(4)
N3 Cu1 N2 C5 -92.4(4)
O1 Cu1 N3 C7 77.0(6)
O2 Cu1 N3 C7 -21.1(6)
N2 Cu1 N3 C7 -119.2(5)
N1 Cu1 N3 C7 161.2(6)
O1 Cu1 N3 C11 -85.2(4)
O2 Cu1 N3 C11 176.7(4)
N2 Cu1 N3 C11 78.6(4)
N1 Cu1 N3 C11 -1.0(4)
N7 Cu2 N4 C24 81.9(14)
N6 Cu2 N4 C24 -19.8(4)
N5 Cu2 N4 C24 147.8(4)
O1 Cu2 N4 C24 -112.9(4)
N7 Cu2 N4 C29 -158.9(12)
N6 Cu2 N4 C29 99.4(4)
N5 Cu2 N4 C29 -93.0(4)
O1 Cu2 N4 C29 6.3(3)
N7 Cu2 N4 C18 -40.3(14)
N6 Cu2 N4 C18 -142.0(4)
N5 Cu2 N4 C18 25.6(4)
O1 Cu2 N4 C18 124.9(4)
N7 Cu2 N5 C17 158.9(4)
N6 Cu2 N5 C17 27.4(8)
N4 Cu2 N5 C17 -13.4(4)
O1 Cu2 N5 C17 -96.1(4)
N7 Cu2 N5 C13 -20.4(5)
N6 Cu2 N5 C13 -152.0(5)
N4 Cu2 N5 C13 167.3(5)
O1 Cu2 N5 C13 84.5(5)
N7 Cu2 N6 C19 21.0(5)
N5 Cu2 N6 C19 152.1(5)
N4 Cu2 N6 C19 -167.3(5)
O1 Cu2 N6 C19 -83.6(5)
N7 Cu2 N6 C23 -166.3(4)
N5 Cu2 N6 C23 -35.2(7)
N4 Cu2 N6 C23 5.4(4)
O1 Cu2 N6 C23 89.1(4)
N6 Cu2 N7 C35 96.8(5)
N5 Cu2 N7 C35 -68.9(5)
N4 Cu2 N7 C35 -3.8(15)
O1 Cu2 N7 C35 -168.6(4)
N6 Cu2 N7 C36 -72.9(6)
N5 Cu2 N7 C36 121.4(5)
N4 Cu2 N7 C36 -173.5(11)
O1 Cu2 N7 C36 21.7(6)
O2 Cu1 O1 C30 174.3(3)
N2 Cu1 O1 C30 -72.8(4)
N1 Cu1 O1 C30 -2.2(3)
N3 Cu1 O1 C30 79.9(3)
O2 Cu1 O1 Cu2 0.7(3)
N2 Cu1 O1 Cu2 113.5(4)
N1 Cu1 O1 Cu2 -175.9(3)
N3 Cu1 O1 Cu2 -93.8(3)
N7 Cu2 O1 C30 174.7(3)
N6 Cu2 O1 C30 -86.3(3)
N5 Cu2 O1 C30 77.9(3)
N4 Cu2 O1 C30 -3.1(3)
N7 Cu2 O1 Cu1 -11.5(3)
N6 Cu2 O1 Cu1 87.5(3)
N5 Cu2 O1 Cu1 -108.3(3)
N4 Cu2 O1 Cu1 170.7(3)
O1 Cu1 O2 C37 10.3(9)
N2 Cu1 O2 C37 -137.7(9)
N1 Cu1 O2 C37 142(2)
N3 Cu1 O2 C37 111.7(9)
C5 N2 C1 C2 1.9(10)
Cu1 N2 C1 C2 -175.4(5)
N2 C1 C2 C3 -2.0(11)
C1 C2 C3 C4 3.4(10)
C2 C3 C4 C5 -4.8(10)
C1 N2 C5 C4 -3.2(9)
Cu1 N2 C5 C4 174.5(5)
C1 N2 C5 C6 178.8(5)
Cu1 N2 C5 C6 -3.5(7)
C3 C4 C5 N2 4.7(10)
C3 C4 C5 C6 -177.4(6)
C25 N1 C6 C5 -150.8(5)
C12 N1 C6 C5 83.7(6)
Cu1 N1 C6 C5 -32.5(6)
N2 C5 C6 N1 24.5(7)
C4 C5 C6 N1 -153.4(6)
C11 N3 C7 C8 -1.6(10)
Cu1 N3 C7 C8 -162.4(6)
N3 C7 C8 C9 2.4(12)
C7 C8 C9 C10 -4.3(13)
C8 C9 C10 C11 5.3(13)
C7 N3 C11 C10 2.7(10)
Cu1 N3 C11 C10 166.8(6)
C7 N3 C11 C12 176.3(6)
Cu1 N3 C11 C12 -19.6(6)
C9 C10 C11 N3 -4.6(12)
C9 C10 C11 C12 -178.0(7)
C25 N1 C12 C11 82.9(6)
C6 N1 C12 C11 -151.4(5)
Cu1 N1 C12 C11 -34.9(5)
N3 C11 C12 N1 37.6(7)
C10 C11 C12 N1 -148.7(6)
C17 N5 C13 C14 -1.6(9)
Cu2 N5 C13 C14 177.7(5)
N5 C13 C14 C15 3.8(12)
C13 C14 C15 C16 -4.1(13)
C14 C15 C16 C17 2.6(12)
C13 N5 C17 C16 0.3(8)
Cu2 N5 C17 C16 -179.1(5)
C13 N5 C17 C18 175.7(5)
Cu2 N5 C17 C18 -3.6(6)
C15 C16 C17 N5 -0.7(10)
C15 C16 C17 C18 -175.7(7)
N5 C17 C18 N4 26.7(7)
C16 C17 C18 N4 -158.3(6)
C24 N4 C18 C17 -152.7(5)
C29 N4 C18 C17 81.0(6)
Cu2 N4 C18 C17 -34.7(5)
C23 N6 C19 C20 -0.2(8)
Cu2 N6 C19 C20 172.2(4)
N6 C19 C20 C21 -0.7(9)
C19 C20 C21 C22 0.4(10)
C20 C21 C22 C23 0.6(10)
C19 N6 C23 C22 1.2(8)
Cu2 N6 C23 C22 -172.2(5)
C19 N6 C23 C24 -175.6(5)
Cu2 N6 C23 C24 11.0(6)
C21 C22 C23 N6 -1.4(9)
C21 C22 C23 C24 175.1(6)
C29 N4 C24 C23 -86.5(6)
C18 N4 C24 C23 147.0(5)
Cu2 N4 C24 C23 30.2(6)
N6 C23 C24 N4 -28.3(7)
C22 C23 C24 N4 155.0(6)
C6 N1 C25 C26 -58.4(7)
C12 N1 C25 C26 64.4(7)
Cu1 N1 C25 C26 -177.4(4)
C6 N1 C25 C30 121.1(5)
C12 N1 C25 C30 -116.1(5)
Cu1 N1 C25 C30 2.1(5)
C30 C25 C26 C27 1.0(9)
N1 C25 C26 C27 -179.6(5)
C25 C26 C27 C28 2.6(8)
C25 C26 C27 C31 -179.1(5)
C26 C27 C28 C29 -3.7(8)
C31 C27 C28 C29 178.1(5)
C27 C28 C29 C30 1.0(8)
C27 C28 C29 N4 177.3(5)
C24 N4 C29 C28 -68.3(6)
C18 N4 C29 C28 59.6(7)
Cu2 N4 C29 C28 174.5(4)
C24 N4 C29 C30 108.1(5)
C18 N4 C29 C30 -123.9(6)
Cu2 N4 C29 C30 -9.0(6)
Cu1 O1 C30 C29 -177.1(4)
Cu2 O1 C30 C29 -1.4(6)
Cu1 O1 C30 C25 4.4(6)
Cu2 O1 C30 C25 -179.9(4)
C28 C29 C30 O1 -176.1(5)
N4 C29 C30 O1 7.4(8)
C28 C29 C30 C25 2.5(8)
N4 C29 C30 C25 -173.9(5)
C26 C25 C30 O1 175.1(5)
N1 C25 C30 O1 -4.4(7)
C26 C25 C30 C29 -3.6(8)
N1 C25 C30 C29 176.9(5)
C28 C27 C31 C34 13.4(9)
C26 C27 C31 C34 -164.8(7)
C28 C27 C31 C33 -112.1(8)
C26 C27 C31 C33 69.8(8)
C28 C27 C31 C32 133.8(7)
C26 C27 C31 C32 -44.4(8)
C36 N7 C35 N8 0.1(7)
Cu2 N7 C35 N8 -172.7(4)
C40 N8 C35 N7 -177(2)
C39 N8 C35 N7 2.4(8)
C35 N7 C36 C39 -2.5(6)
Cu2 N7 C36 C39 167.9(4)
C35 N7 C36 C37 172.5(6)
Cu2 N7 C36 C37 -17.1(10)
Cu1 O2 C37 N11 175.0(6)
Cu1 O2 C37 C36 -5.7(14)
C38 N11 C37 O2 -179.3(5)
C38 N11 C37 C36 1.2(8)
C39 C36 C37 O2 176.3(6)
N7 C36 C37 O2 1.8(11)
C39 C36 C37 N11 -4.4(7)
N7 C36 C37 N11 -179.0(5)
C39 N9 C38 N10 179.5(6)
C39 N9 C38 N11 -4.0(8)
C37 N11 C38 N10 179.9(6)
C37 N11 C38 N9 3.2(9)
C38 N9 C39 N8 175.6(6)
C38 N9 C39 C36 0.7(9)
C40 N8 C39 N9 0.0(19)
C35 N8 C39 N9 -179.8(6)
C40 N8 C39 C36 176.0(17)
C35 N8 C39 C36 -3.9(8)
C37 C36 C39 N9 3.9(9)
N7 C36 C39 N9 179.6(6)
C37 C36 C39 N8 -171.9(5)
N7 C36 C39 N8 3.9(7)
